data_1519805
loop_
_publ_author_name
'Huth, Susanne L.'
'Hursthouse, Michael B.'

_publ_section_title
;
 (6-Thien-2-ylpyrid-3-yl)methanol
;
_journal_name_full 'Crystal Structure Report Archive'
_journal_page_first 373
_journal_year 2007
_chemical_formula_sum 'C10 H9 N O S'
_chemical_formula_weight 191.24
_space_group_IT_number 61
_symmetry_cell_setting orthorhombic
_symmetry_space_group_name_Hall '-P 2ac 2ab'
_symmetry_space_group_name_H-M 'P b c a'
_atom_sites_solution_hydrogens geom
_atom_sites_solution_primary direct
_atom_sites_solution_secondary difmap
_cell_angle_alpha 90.00
_cell_angle_beta 90.00
_cell_angle_gamma 90.00
_cell_formula_units_Z 8
_cell_length_a 14.2845(8)
_cell_length_b 5.4226(2)
_cell_length_c 22.7593(14)
_cell_measurement_reflns_used 8807
_cell_measurement_temperature 120(2)
_cell_measurement_theta_max 27.48
_cell_measurement_theta_min 2.91
_cell_volume 1762.92(16)
_computing_cell_refinement 'DENZO (Otwinowski & Minor, 1997) & COLLECT (Hooft, R.W.W., 1998)'
_computing_data_collection 'COLLECT (Hooft, R.W.W., 1998)'
_computing_data_reduction 'DENZO (Otwinowski & Minor, 1997) & COLLECT (Hooft, R.W.W., 1998)'
_computing_structure_refinement 'SHELXL-97 (Sheldrick, 1997)'
_computing_structure_solution 'SHELXS-97 (Sheldrick, 1997)'
_diffrn_ambient_temperature 120(2)
_diffrn_measured_fraction_theta_full 0.992
_diffrn_measured_fraction_theta_max 0.992
_diffrn_measurement_device_type 'Bruker-Nonius APEX II CCD camera on \k-goniostat'
_diffrn_measurement_method '\f & \w scans'
_diffrn_radiation_monochromator '10cm confocal mirrors'
_diffrn_radiation_source 'Bruker-Nonius FR591 rotating anode'
_diffrn_radiation_type MoK\a
_diffrn_radiation_wavelength 0.71073
_diffrn_reflns_av_R_equivalents 0.1290
_diffrn_reflns_av_sigmaI/netI 0.1226
_diffrn_reflns_limit_h_max 17
_diffrn_reflns_limit_h_min -18
_diffrn_reflns_limit_k_max 6
_diffrn_reflns_limit_k_min -6
_diffrn_reflns_limit_l_max 28
_diffrn_reflns_limit_l_min -29
_diffrn_reflns_number 11785
_diffrn_reflns_theta_full 27.50
_diffrn_reflns_theta_max 27.50
_diffrn_reflns_theta_min 3.37
_exptl_absorpt_coefficient_mu 0.320
_exptl_absorpt_correction_T_max 0.9968
_exptl_absorpt_correction_T_min 0.9330
_exptl_absorpt_correction_type multi-scan
_exptl_absorpt_process_details 'SADABS 2007/2 (Sheldrick, G.M., 2007)'
_exptl_crystal_colour colourless
_exptl_crystal_density_diffrn 1.441
_exptl_crystal_density_method 'not measured'
_exptl_crystal_description needle
_exptl_crystal_F_000 800
_exptl_crystal_size_max 0.22
_exptl_crystal_size_mid 0.02
_exptl_crystal_size_min 0.01
_refine_diff_density_max 0.536
_refine_diff_density_min -0.402
_refine_diff_density_rms 0.107
_refine_ls_extinction_method none
_refine_ls_goodness_of_fit_ref 1.179
_refine_ls_hydrogen_treatment mixed
_refine_ls_matrix_type full
_refine_ls_number_parameters 121
_refine_ls_number_reflns 1999
_refine_ls_number_restraints 1
_refine_ls_restrained_S_all 1.179
_refine_ls_R_factor_all 0.2077
_refine_ls_R_factor_gt 0.1062
_refine_ls_shift/su_max 0.000
_refine_ls_shift/su_mean 0.000
_refine_ls_structure_factor_coef Fsqd
_refine_ls_weighting_details 'calc w=1/[\s^2^(Fo^2^)+(0.0000P)^2^+10.0939P] where P=(Fo^2^+2Fc^2^)/3'
_refine_ls_weighting_scheme calc
_refine_ls_wR_factor_gt 0.1572
_refine_ls_wR_factor_ref 0.1995
_reflns_number_gt 1065
_reflns_number_total 1999
_reflns_threshold_expression >2sigma(I)
_cod_data_source_file eCrystal-373.cif
_cod_data_source_block 2007may0014
_cod_depositor_comments
;
Citation :
Sample, Donated and Huth, Susanne L. and Hursthouse, Michael B. (2007) 
University of Southampton, Crystal Structure Report Archive. 
(doi:10.5258/ecrystals/373)

More at:
http://ecrystals.chem.soton.ac.uk/373/

The following automatic conversions were performed:

'_symmetry_cell_setting' value 'Orthorhombic' changed to
'orthorhombic' according to the built-in table from CIF Core
dictionary named 'cif_core.dic' version 2.4.1 from 2010-06-29.

Automatic conversion script
Id: cif_fix_values 3392 2015-05-12 13:50:21Z andrius 
;
_cod_original_sg_symbol_H-M Pbca
_cod_database_code 1519805

loop_
_symmetry_equiv_pos_as_xyz
'x, y, z'
'-x+1/2, -y, z+1/2'
'x+1/2, -y+1/2, -z'
'-x, y+1/2, -z+1/2'
'-x, -y, -z'
'x-1/2, y, -z-1/2'
'-x-1/2, y-1/2, z'
'x, -y-1/2, z-1/2'

loop_
_atom_site_label
_atom_site_type_symbol
_atom_site_fract_x
_atom_site_fract_y
_atom_site_fract_z
_atom_site_U_iso_or_equiv
_atom_site_adp_type
_atom_site_occupancy
_atom_site_symmetry_multiplicity
_atom_site_calc_flag
_atom_site_refinement_flags
_atom_site_disorder_assembly
_atom_site_disorder_group
C1 C 0.6238(4) 1.0123(13) -0.0953(2) 0.0324(14) Uani 1 1 d . . .
H1A H 0.5896 0.8794 -0.1160 0.039 Uiso 1 1 calc R . .
H1B H 0.5911 1.1697 -0.1034 0.039 Uiso 1 1 calc R . .
C2 C 0.6216(4) 0.9625(11) -0.0302(3) 0.0274(13) Uani 1 1 d . . .
C3 C 0.6617(4) 1.1280(11) 0.0093(3) 0.0281(14) Uani 1 1 d . . .
H3 H 0.6903 1.2749 -0.0045 0.034 Uiso 1 1 calc R . .
C4 C 0.6594(4) 1.0771(10) 0.0690(3) 0.0258(13) Uani 1 1 d . . .
H4 H 0.6857 1.1890 0.0966 0.031 Uiso 1 1 calc R . .
C5 C 0.6178(4) 0.8581(10) 0.0877(3) 0.0253(13) Uani 1 1 d . . .
C6 C 0.5807(4) 0.7549(12) -0.0072(3) 0.0296(14) Uani 1 1 d . . .
H6 H 0.5526 0.6421 -0.0338 0.036 Uiso 1 1 calc R . .
C7 C 0.6166(4) 0.7891(11) 0.1502(3) 0.0274(13) Uani 1 1 d . . .
C8 C 0.6600(4) 0.9008(11) 0.1974(3) 0.0304(14) Uani 1 1 d . . .
H8 H 0.6965 1.0466 0.1943 0.036 Uiso 1 1 calc R . .
C9 C 0.6444(4) 0.7760(12) 0.2508(3) 0.0333(15) Uani 1 1 d . . .
H9 H 0.6693 0.8275 0.2875 0.040 Uiso 1 1 calc R . .
C10 C 0.5894(4) 0.5729(11) 0.2437(3) 0.0362(16) Uani 1 1 d . . .
H10 H 0.5712 0.4676 0.2750 0.043 Uiso 1 1 calc R . .
N1 N 0.5775(3) 0.6994(9) 0.0508(2) 0.0281(12) Uani 1 1 d . . .
O1 O 0.7164(3) 1.0261(10) -0.1178(2) 0.0433(12) Uani 1 1 d D . .
H1O H 0.738(5) 0.879(6) -0.119(3) 0.065 Uiso 1 1 d D . .
S1 S 0.55699(12) 0.5286(3) 0.17237(7) 0.0356(4) Uani 1 1 d . . .

loop_
_atom_site_aniso_label
_atom_site_aniso_U_11
_atom_site_aniso_U_22
_atom_site_aniso_U_33
_atom_site_aniso_U_23
_atom_site_aniso_U_13
_atom_site_aniso_U_12
C1 0.022(3) 0.052(4) 0.022(3) 0.001(3) -0.001(2) -0.003(3)
C2 0.023(3) 0.030(3) 0.029(3) 0.003(3) 0.000(2) 0.004(3)
C3 0.020(3) 0.034(3) 0.030(4) -0.002(3) 0.002(3) -0.001(3)
C4 0.021(3) 0.023(3) 0.034(3) -0.007(3) -0.001(3) -0.002(2)
C5 0.025(3) 0.026(3) 0.024(3) 0.000(3) 0.002(3) 0.003(3)
C6 0.028(3) 0.031(3) 0.029(4) -0.004(3) -0.001(3) 0.002(3)
C7 0.025(3) 0.026(3) 0.031(3) 0.000(3) 0.001(3) 0.004(3)
C8 0.031(4) 0.034(3) 0.026(3) -0.001(3) 0.001(3) 0.004(3)
C9 0.033(4) 0.044(4) 0.023(3) -0.008(3) -0.005(3) 0.005(3)
C10 0.047(4) 0.037(4) 0.024(3) 0.005(3) 0.000(3) 0.001(3)
N1 0.034(3) 0.025(3) 0.025(3) -0.001(2) -0.002(2) -0.004(2)
O1 0.037(3) 0.060(3) 0.033(2) -0.003(3) 0.005(2) 0.002(3)
S1 0.0447(9) 0.0357(8) 0.0265(8) 0.0018(8) 0.0024(7) -0.0069(8)

loop_
_atom_type_symbol
_atom_type_description
_atom_type_scat_dispersion_real
_atom_type_scat_dispersion_imag
_atom_type_scat_source
C C 0.0033 0.0016 'International Tables Vol C Tables 4.2.6.8 and 6.1.1.4'
H H 0.0000 0.0000 'International Tables Vol C Tables 4.2.6.8 and 6.1.1.4'
N N 0.0061 0.0033 'International Tables Vol C Tables 4.2.6.8 and 6.1.1.4'
O O 0.0106 0.0060 'International Tables Vol C Tables 4.2.6.8 and 6.1.1.4'
S S 0.1246 0.1234 'International Tables Vol C Tables 4.2.6.8 and 6.1.1.4'

loop_
_geom_angle_atom_site_label_1
_geom_angle_atom_site_label_2
_geom_angle_atom_site_label_3
_geom_angle
_geom_angle_site_symmetry_1
_geom_angle_site_symmetry_3
O1 C1 C2 112.5(5) . .
O1 C1 H1A 109.1 . .
C2 C1 H1A 109.1 . .
O1 C1 H1B 109.1 . .
C2 C1 H1B 109.1 . .
H1A C1 H1B 107.8 . .
C6 C2 C3 117.1(6) . .
C6 C2 C1 122.1(6) . .
C3 C2 C1 120.7(5) . .
C4 C3 C2 119.7(6) . .
C4 C3 H3 120.2 . .
C2 C3 H3 120.2 . .
C3 C4 C5 118.6(5) . .
C3 C4 H4 120.7 . .
C5 C4 H4 120.7 . .
N1 C5 C4 122.8(5) . .
N1 C5 C7 116.1(5) . .
C4 C5 C7 121.1(5) . .
N1 C6 C2 124.7(6) . .
N1 C6 H6 117.7 . .
C2 C6 H6 117.7 . .
C8 C7 C5 129.5(6) . .
C8 C7 S1 110.7(4) . .
C5 C7 S1 119.8(4) . .
C7 C8 C9 112.9(6) . .
C7 C8 H8 123.5 . .
C9 C8 H8 123.5 . .
C10 C9 C8 112.2(6) . .
C10 C9 H9 123.9 . .
C8 C9 H9 123.9 . .
C9 C10 S1 112.5(5) . .
C9 C10 H10 123.7 . .
S1 C10 H10 123.7 . .
C5 N1 C6 117.1(5) . .
C1 O1 H1O 107(6) . .
C10 S1 C7 91.7(3) . .

loop_
_geom_bond_atom_site_label_1
_geom_bond_atom_site_label_2
_geom_bond_distance
_geom_bond_site_symmetry_2
C1 O1 1.420(7) .
C1 C2 1.507(8) .
C1 H1A 0.9900 .
C1 H1B 0.9900 .
C2 C6 1.373(8) .
C2 C3 1.394(8) .
C3 C4 1.386(8) .
C3 H3 0.9500 .
C4 C5 1.394(8) .
C4 H4 0.9500 .
C5 N1 1.333(7) .
C5 C7 1.470(8) .
C6 N1 1.355(7) .
C6 H6 0.9500 .
C7 C8 1.381(8) .
C7 S1 1.725(6) .
C8 C9 1.407(8) .
C8 H8 0.9500 .
C9 C10 1.362(9) .
C9 H9 0.9500 .
C10 S1 1.705(6) .
C10 H10 0.9500 .
O1 H1O 0.85(2) .

loop_
_geom_hbond_atom_site_label_D
_geom_hbond_atom_site_label_H
_geom_hbond_atom_site_label_A
_geom_hbond_distance_DH
_geom_hbond_distance_HA
_geom_hbond_distance_DA
_geom_hbond_angle_DHA
_geom_hbond_site_symmetry_A
O1 H1O O1 0.85(2) 2.02(2) 2.877(3) 176(8) 7_755
